data_4313314
loop_
_publ_author_name
'Andrea Dei'
'Dante Gatteschi'
'Claudio Sangregorio'
'Lorenzo Sorace'
'Maria G. F. Vaz'

_publ_contact_author_address
;
 Dipartimento di Chimica, Universita' di Firenze, via della Lastruccia 3,
 50019 Sesto F.no (FI), Italy
;
_publ_contact_author_email andrea.dei@unifi.it
_publ_contact_author_fax +39-0554573372
_publ_contact_author_name 'Dei, A.'
_publ_section_title
;
 Bonding Coordination Requirements Induce Antiferromagnetic Coupling
 between m-Phenylene Bridged o-Iminosemiquinonato Diradicals
;
_journal_name_full 'Inorganic Chemistry'
_journal_page_first 1701
_journal_page_last 1706
_journal_paper_doi 10.1021/ic026160o
_journal_volume 42
_journal_year 2003
_chemical_formula_sum 'C108 H141 Co2 N9 O6'
_chemical_formula_weight 1779.16
_chemical_name_systematic
;
 ?
;
_space_group_IT_number 14
_symmetry_cell_setting monoclinic
_symmetry_space_group_name_Hall '-P 2ybc'
_symmetry_space_group_name_H-M 'P 1 21/c 1'
_atom_sites_solution_hydrogens geom
_atom_sites_solution_primary direct
_atom_sites_solution_secondary difmap
_audit_creation_method SHELXL-97
_cell_angle_alpha 90.000
_cell_angle_beta 90.200(5)
_cell_angle_gamma 90.000
_cell_formula_units_Z 4
_cell_length_a 21.053(2)
_cell_length_b 17.524(2)
_cell_length_c 28.583(3)
_cell_measurement_reflns_used 8192
_cell_measurement_temperature 150(2)
_cell_measurement_theta_max 57.74
_cell_measurement_theta_min 2.10
_cell_volume 10545.1(19)
_computing_cell_refinement 'Brucker-Smart-NT V5.6'
_computing_data_collection 'Brucker-Smart-NT V5.6'
_computing_data_reduction 'Brucker-Saint V6.02A'
_computing_publication_material 'SHELXL-97 (Sheldrick, 1997)'
_computing_structure_refinement 'SHELXL-97 (Sheldrick, 1997)'
_computing_structure_solution 'SIR97 (Giacovazzo, 1997)'
_diffrn_ambient_temperature 150(2)
_diffrn_measured_fraction_theta_full 0.918
_diffrn_measured_fraction_theta_max 0.918
_diffrn_measurement_device_type 'CCD-1K 3 circles Brucker diffractometer'
_diffrn_measurement_method omega-2theta
_diffrn_radiation_monochromator 'gobbel mirrors'
_diffrn_radiation_source 'rotating anode'
_diffrn_radiation_type CuK\a
_diffrn_radiation_wavelength 1.54178
_diffrn_reflns_av_R_equivalents 0.0491
_diffrn_reflns_av_sigmaI/netI 0.0588
_diffrn_reflns_limit_h_max 22
_diffrn_reflns_limit_h_min -20
_diffrn_reflns_limit_k_max 18
_diffrn_reflns_limit_k_min -17
_diffrn_reflns_limit_l_max 30
_diffrn_reflns_limit_l_min -29
_diffrn_reflns_number 35353
_diffrn_reflns_theta_full 57.74
_diffrn_reflns_theta_max 57.74
_diffrn_reflns_theta_min 2.10
_exptl_absorpt_coefficient_mu 2.882
_exptl_absorpt_correction_T_max 1.000000
_exptl_absorpt_correction_T_min 0.780584
_exptl_absorpt_correction_type empirical
_exptl_crystal_colour brown
_exptl_crystal_density_diffrn 1.121
_exptl_crystal_density_method 'not measured'
_exptl_crystal_description prism
_exptl_crystal_F_000 3816
_exptl_crystal_size_max 0.8
_exptl_crystal_size_mid 0.2
_exptl_crystal_size_min 0.2
_refine_diff_density_max 1.890
_refine_diff_density_min -0.358
_refine_diff_density_rms 0.071
_refine_ls_extinction_coef 0.00042(4)
_refine_ls_extinction_expression Fc^*^=kFc[1+0.001xFc^2^\l^3^/sin(2\q)]^-1/4^
_refine_ls_extinction_method SHELXL
_refine_ls_goodness_of_fit_ref 1.051
_refine_ls_hydrogen_treatment mixed
_refine_ls_matrix_type full
_refine_ls_number_parameters 1122
_refine_ls_number_reflns 13365
_refine_ls_number_restraints 0
_refine_ls_restrained_S_all 1.051
_refine_ls_R_factor_all 0.0755
_refine_ls_R_factor_gt 0.0586
_refine_ls_shift/su_max 0.009
_refine_ls_shift/su_mean 0.000
_refine_ls_structure_factor_coef Fsqd
_refine_ls_weighting_details 'calc w=1/[\s^2^(Fo^2^)+(0.0851P)^2^+10.9321P] where P=(Fo^2^+2Fc^2^)/3'
_refine_ls_weighting_scheme calc
_refine_ls_wR_factor_gt 0.1506
_refine_ls_wR_factor_ref 0.1614
_reflns_number_gt 10601
_reflns_number_total 13365
_reflns_threshold_expression >2sigma(I)
_cod_data_source_file ic026160o-2_s2_1.cif
_cod_data_source_block comphfin
_cod_original_cell_volume 10545(2)
_cod_database_code 4313314

loop_
_symmetry_equiv_pos_as_xyz
'x, y, z'
'-x, y+1/2, -z+1/2'
'-x, -y, -z'
'x, -y-1/2, z-1/2'

loop_
_atom_site_label
_atom_site_type_symbol
_atom_site_fract_x
_atom_site_fract_y
_atom_site_fract_z
_atom_site_U_iso_or_equiv
_atom_site_adp_type
_atom_site_occupancy
_atom_site_symmetry_multiplicity
_atom_site_calc_flag
_atom_site_refinement_flags
_atom_site_disorder_assembly
_atom_site_disorder_group
Co1 Co 0.26837(3) 0.61853(3) 0.86817(2) 0.01655(18) Uani 1 1 d . . .
Co2 Co 0.21377(3) 0.24023(3) 0.86547(2) 0.02103(19) Uani 1 1 d . . .
O13 O 0.27884(12) 0.67967(14) 0.92158(9) 0.0209(6) Uani 1 1 d . . .
O22 O 0.14212(12) 0.19105(14) 0.83815(10) 0.0265(7) Uani 1 1 d . . .
O21 O 0.26564(13) 0.16648(14) 0.83588(9) 0.0256(6) Uani 1 1 d . . .
O11 O 0.33812(12) 0.66905(14) 0.84012(8) 0.0209(6) Uani 1 1 d . . .
O12 O 0.21178(12) 0.69499(14) 0.84560(9) 0.0208(6) Uani 1 1 d . . .
N12 N 0.19255(14) 0.57751(17) 0.89666(10) 0.0189(7) Uani 1 1 d . . .
N23 N 0.28951(15) 0.27911(17) 0.89558(11) 0.0204(7) Uani 1 1 d . . .
N21 N 0.22196(15) 0.29449(17) 0.80668(11) 0.0214(7) Uani 1 1 d . . .
N13 N 0.32721(14) 0.55059(17) 0.89967(10) 0.0175(7) Uani 1 1 d . . .
N11 N 0.26457(14) 0.56459(16) 0.80991(10) 0.0170(7) Uani 1 1 d . . .
N22 N 0.15105(15) 0.30686(17) 0.89179(11) 0.0217(7) Uani 1 1 d . . .
O23 O 0.21041(13) 0.17594(14) 0.91896(9) 0.0261(6) Uani 1 1 d . A .
C331 C 0.33927(17) 0.5739(2) 0.94375(13) 0.0172(8) Uani 1 1 d . . .
C125 C 0.22202(17) 0.5048(2) 0.79764(12) 0.0165(8) Uani 1 1 d . . .
C126 C 0.24237(18) 0.4294(2) 0.80111(12) 0.0179(8) Uani 1 1 d . . .
H16 H 0.2849 0.4192 0.8073 0.022 Uiso 1 1 calc R . .
C225 C 0.18512(17) 0.5078(2) 0.92244(13) 0.0176(8) Uani 1 1 d . . .
C336 C 0.31157(18) 0.6466(2) 0.95466(13) 0.0184(9) Uani 1 1 d . . .
C224 C 0.20247(18) 0.5013(2) 0.96936(13) 0.0212(9) Uani 1 1 d . . .
H19 H 0.2151 0.5442 0.9861 0.025 Uiso 1 1 calc R . .
C332 C 0.37363(18) 0.5332(2) 0.97851(13) 0.0204(9) Uani 1 1 d . . .
H20 H 0.3921 0.4863 0.9715 0.024 Uiso 1 1 calc R . .
C121 C 0.20030(18) 0.3697(2) 0.79544(13) 0.0191(9) Uani 1 1 d . . .
C325 C 0.34729(17) 0.4772(2) 0.88359(13) 0.0171(8) Uani 1 1 d . . .
C326 C 0.31682(17) 0.4122(2) 0.90051(13) 0.0188(9) Uani 1 1 d . . .
H23 H 0.2884 0.4163 0.9252 0.023 Uiso 1 1 calc R . .
C226 C 0.16360(17) 0.4440(2) 0.89860(13) 0.0184(8) Uani 1 1 d . . .
H24 H 0.1484 0.4490 0.8682 0.022 Uiso 1 1 calc R . .
C123 C 0.11800(18) 0.4602(2) 0.77673(13) 0.0219(9) Uani 1 1 d . . .
H25 H 0.0766 0.4706 0.7673 0.026 Uiso 1 1 calc R . .
C322 C 0.37422(18) 0.3336(2) 0.84641(13) 0.0223(9) Uani 1 1 d . . .
H26 H 0.3830 0.2860 0.8337 0.027 Uiso 1 1 calc R . .
C124 C 0.15948(18) 0.5205(2) 0.78549(13) 0.0195(9) Uani 1 1 d . . .
H27 H 0.1454 0.5707 0.7832 0.023 Uiso 1 1 calc R . .
C223 C 0.20083(18) 0.4303(2) 0.99085(13) 0.0224(9) Uani 1 1 d . . .
H28 H 0.2112 0.4263 1.0224 0.027 Uiso 1 1 calc R . .
C135 C 0.41070(18) 0.6608(2) 0.77521(13) 0.0219(9) Uani 1 1 d . . .
C333 C 0.37939(18) 0.5635(2) 1.02248(13) 0.0229(9) Uani 1 1 d . . .
C122 C 0.13743(19) 0.3849(2) 0.78180(13) 0.0224(9) Uani 1 1 d . . .
H32 H 0.1092 0.3451 0.7762 0.027 Uiso 1 1 calc R . .
C221 C 0.16452(17) 0.3725(2) 0.91977(13) 0.0175(9) Uani 1 1 d . . .
C2DT C 0.4536(2) 0.1725(2) 1.00330(14) 0.0296(10) Uani 1 1 d . . .
C131 C 0.31387(17) 0.5813(2) 0.78174(12) 0.0165(8) Uani 1 1 d . . .
C324 C 0.39296(17) 0.4695(2) 0.84900(13) 0.0198(9) Uani 1 1 d . . .
H36 H 0.4142 0.5122 0.8378 0.024 Uiso 1 1 calc R . .
C231 C 0.14460(18) 0.6281(2) 0.89598(13) 0.0187(9) Uani 1 1 d . . .
C236 C 0.15783(18) 0.6940(2) 0.86771(13) 0.0194(9) Uani 1 1 d . . .
C313 C 0.2770(2) 0.1238(2) 0.97964(13) 0.0223(9) Uani 1 1 d . A .
C216 C 0.09272(18) 0.2952(2) 0.87320(14) 0.0227(9) Uani 1 1 d . . .
C321 C 0.32855(18) 0.3414(2) 0.88071(13) 0.0192(9) Uani 1 1 d . . .
C136 C 0.35478(18) 0.6396(2) 0.80041(13) 0.0190(9) Uani 1 1 d . . .
C132 C 0.32753(18) 0.5462(2) 0.73864(13) 0.0212(9) Uani 1 1 d . . .
H43 H 0.2999 0.5098 0.7264 0.025 Uiso 1 1 calc R . .
C315 C 0.38547(19) 0.1795(2) 0.98428(14) 0.0258(9) Uani 1 1 d . A .
C323 C 0.40675(18) 0.3977(2) 0.83114(13) 0.0221(9) Uani 1 1 d . . .
H45 H 0.4383 0.3925 0.8086 0.027 Uiso 1 1 calc R . .
C314 C 0.33703(19) 0.1275(2) 0.99864(14) 0.0250(9) Uani 1 1 d . . .
H46 H 0.3468 0.0937 1.0226 0.030 Uiso 1 1 calc R A .
C235 C 0.1126(2) 0.7545(2) 0.86585(16) 0.0310(10) Uani 1 1 d . . .
C222 C 0.18395(17) 0.3654(2) 0.96611(13) 0.0211(9) Uani 1 1 d . . .
H48 H 0.1856 0.3177 0.9803 0.025 Uiso 1 1 calc R . .
C111 C 0.27297(18) 0.1796(2) 0.79148(14) 0.0233(9) Uani 1 1 d . . .
C115 C 0.25106(19) 0.2665(2) 0.72530(14) 0.0242(9) Uani 1 1 d . . .
H50 H 0.2350 0.3123 0.7140 0.029 Uiso 1 1 calc R . .
C134 C 0.4222(2) 0.6229(2) 0.73405(14) 0.0267(10) Uani 1 1 d . . .
H51 H 0.4589 0.6353 0.7177 0.032 Uiso 1 1 calc R . .
C214 C -0.01701(19) 0.3247(2) 0.85675(15) 0.0292(10) Uani 1 1 d . . .
C311 C 0.30989(19) 0.2315(2) 0.92918(13) 0.0218(9) Uani 1 1 d . A .
C116 C 0.24786(18) 0.2500(2) 0.77344(14) 0.0217(9) Uani 1 1 d . . .
C215 C 0.03784(19) 0.3397(2) 0.88128(14) 0.0263(10) Uani 1 1 d . . .
H55 H 0.0389 0.3790 0.9031 0.032 Uiso 1 1 calc R . .
C335 C 0.31845(19) 0.6788(2) 0.99998(14) 0.0275(10) Uani 1 1 d . . .
C233 C 0.04345(19) 0.6793(2) 0.91860(15) 0.0284(10) Uani 1 1 d . . .
C114 C 0.27776(19) 0.2151(2) 0.69521(14) 0.0262(9) Uani 1 1 d . . .
C133 C 0.38150(19) 0.5656(2) 0.71468(13) 0.0250(9) Uani 1 1 d . . .
C232 C 0.08673(19) 0.6209(2) 0.92058(14) 0.0247(9) Uani 1 1 d . . .
H60 H 0.0782 0.5772 0.9379 0.030 Uiso 1 1 calc R . .
C112 C 0.30413(19) 0.1280(2) 0.76050(15) 0.0272(10) Uani 1 1 d . . .
CT31 C 0.0350(2) 0.1553(2) 0.77671(15) 0.0313(10) Uani 1 1 d . . .
C316 C 0.37059(19) 0.2327(2) 0.95079(14) 0.0241(9) Uani 1 1 d . . .
H63 H 0.4003 0.2694 0.9423 0.029 Uiso 1 1 calc R A .
C334 C 0.35178(19) 0.6360(2) 1.03209(14) 0.0261(10) Uani 1 1 d . . .
H64 H 0.3566 0.6557 1.0621 0.031 Uiso 1 1 calc R . .
CT61 C 0.4125(2) 0.5215(2) 1.06279(14) 0.0302(10) Uani 1 1 d . . .
C213 C -0.0161(2) 0.2642(2) 0.82320(15) 0.0305(10) Uani 1 1 d . . .
H66 H -0.0529 0.2559 0.8059 0.037 Uiso 1 1 calc R . .
C212 C 0.0348(2) 0.2175(2) 0.81453(15) 0.0274(10) Uani 1 1 d . . .
CT22 C 0.4554(2) 0.7212(2) 0.79595(15) 0.0315(10) Uani 1 1 d . . .
C113 C 0.3052(2) 0.1475(2) 0.71413(15) 0.0307(10) Uani 1 1 d . . .
H69 H 0.3252 0.1143 0.6935 0.037 Uiso 1 1 calc R . .
C211 C 0.09098(19) 0.2318(2) 0.84144(14) 0.0234(9) Uani 1 1 d . . .
C6T1 C 0.4385(2) 0.4438(3) 1.04784(16) 0.0404(12) Uani 1 1 d . . .
H71A H 0.4588 0.4197 1.0741 0.061 Uiso 1 1 calc R . .
H71B H 0.4688 0.4507 1.0232 0.061 Uiso 1 1 calc R . .
H71C H 0.4042 0.4123 1.0369 0.061 Uiso 1 1 calc R . .
C5T1 C 0.1661(2) 0.1093(2) 1.01020(15) 0.0347(11) Uani 1 1 d . A .
H72A H 0.1345 0.0732 1.0198 0.052 Uiso 1 1 calc R . .
H72B H 0.1502 0.1388 0.9844 0.052 Uiso 1 1 calc R . .
H72C H 0.1761 0.1427 1.0358 0.052 Uiso 1 1 calc R . .
C4T6 C 0.1819(4) 0.8668(3) 0.8682(2) 0.097(3) Uani 1 1 d . . .
H73A H 0.1681 0.8756 0.8997 0.146 Uiso 1 1 calc R . .
H73B H 0.1928 0.9145 0.8539 0.146 Uiso 1 1 calc R . .
H73C H 0.2184 0.8340 0.8686 0.146 Uiso 1 1 calc R . .
C234 C 0.0581(2) 0.7443(2) 0.89104(17) 0.0368(11) Uani 1 1 d . . .
H74 H 0.0281 0.7832 0.8900 0.044 Uiso 1 1 calc R . .
C5T3 C 0.2486(2) 0.0182(2) 1.03638(15) 0.0383(11) Uani 1 1 d . A .
H75A H 0.2157 -0.0168 1.0451 0.057 Uiso 1 1 calc R . .
H75B H 0.2584 0.0508 1.0624 0.057 Uiso 1 1 calc R . .
H75C H 0.2859 -0.0098 1.0276 0.057 Uiso 1 1 calc R . .
CT32 C -0.0767(2) 0.3740(3) 0.86239(17) 0.0382(11) Uani 1 1 d . . .
C312 C 0.26354(18) 0.1752(2) 0.94244(13) 0.0215(9) Uani 1 1 d . . .
CT12 C 0.2766(2) 0.2247(3) 0.64186(15) 0.0356(11) Uani 1 1 d . . .
C5T2 C 0.2103(2) 0.0130(2) 0.95408(15) 0.0373(11) Uani 1 1 d . A .
H79A H 0.1784 -0.0229 0.9637 0.056 Uiso 1 1 calc R . .
H79B H 0.2479 -0.0140 0.9448 0.056 Uiso 1 1 calc R . .
H79C H 0.1947 0.0424 0.9282 0.056 Uiso 1 1 calc R . .
C2T6 C 0.4191(2) 0.7969(3) 0.80235(18) 0.0447(12) Uani 1 1 d . . .
H80A H 0.4472 0.8347 0.8151 0.067 Uiso 1 1 calc R . .
H80B H 0.3842 0.7891 0.8233 0.067 Uiso 1 1 calc R . .
H80C H 0.4032 0.8140 0.7726 0.067 Uiso 1 1 calc R . .
CT11 C 0.3330(2) 0.0540(2) 0.78023(17) 0.0403(12) Uani 1 1 d . . .
CT21 C 0.4004(2) 0.5252(3) 0.66912(14) 0.0341(11) Uani 1 1 d . . .
CT62 C 0.2876(2) 0.7560(3) 1.01110(16) 0.0390(12) Uani 1 1 d . . .
CT41 C -0.0184(2) 0.6774(3) 0.94720(17) 0.0385(11) Uani 1 1 d . . .
C6T4 C 0.3140(3) 0.8173(3) 0.97814(19) 0.0505(14) Uani 1 1 d . . .
H85A H 0.2947 0.8655 0.9852 0.076 Uiso 1 1 calc R . .
H85B H 0.3047 0.8035 0.9463 0.076 Uiso 1 1 calc R . .
H85C H 0.3591 0.8211 0.9823 0.076 Uiso 1 1 calc R . .
C3T2 C 0.0474(3) 0.0770(2) 0.79860(19) 0.0489(13) Uani 1 1 d . . .
H86A H 0.0472 0.0387 0.7746 0.073 Uiso 1 1 calc R . .
H86B H 0.0147 0.0658 0.8210 0.073 Uiso 1 1 calc R . .
H86C H 0.0880 0.0773 0.8140 0.073 Uiso 1 1 calc R . .
CT51 C 0.2263(2) 0.0666(2) 0.99511(14) 0.0272(10) Uani 1 1 d . . .
C6T3 C 0.4673(2) 0.5696(3) 1.08190(17) 0.0425(12) Uani 1 1 d . . .
H88A H 0.4878 0.5428 1.1070 0.064 Uiso 1 1 calc R . .
H88B H 0.4511 0.6173 1.0933 0.064 Uiso 1 1 calc R . .
H88C H 0.4973 0.5791 1.0574 0.064 Uiso 1 1 calc R . .
C3T3 C -0.0290(2) 0.1510(3) 0.75062(18) 0.0472(13) Uani 1 1 d . . .
H89A H -0.0272 0.1115 0.7274 0.071 Uiso 1 1 calc R . .
H89B H -0.0375 0.1991 0.7357 0.071 Uiso 1 1 calc R . .
H89C H -0.0622 0.1398 0.7725 0.071 Uiso 1 1 calc R . .
CT42 C 0.1285(2) 0.8289(3) 0.84044(19) 0.0481(14) Uani 1 1 d . . .
C2T5 C 0.4809(2) 0.6931(3) 0.84313(16) 0.0437(12) Uani 1 1 d . . .
H91A H 0.5092 0.7307 0.8560 0.065 Uiso 1 1 calc R . .
H91B H 0.5034 0.6460 0.8388 0.065 Uiso 1 1 calc R . .
H91C H 0.4462 0.6851 0.8642 0.065 Uiso 1 1 calc R . .
C2T4 C 0.5123(2) 0.7371(3) 0.76340(18) 0.0492(14) Uani 1 1 d . . .
H92A H 0.5393 0.7750 0.7774 0.074 Uiso 1 1 calc R . .
H92B H 0.4970 0.7553 0.7338 0.074 Uiso 1 1 calc R . .
H92C H 0.5359 0.6909 0.7588 0.074 Uiso 1 1 calc R . .
C1T6 C 0.2424(3) 0.2979(3) 0.62707(16) 0.0505(14) Uani 1 1 d . . .
H93A H 0.2427 0.3020 0.5936 0.076 Uiso 1 1 calc R . .
H93B H 0.2637 0.3412 0.6404 0.076 Uiso 1 1 calc R . .
H93C H 0.1993 0.2964 0.6379 0.076 Uiso 1 1 calc R . .
C1T5 C 0.3440(2) 0.2262(3) 0.62319(17) 0.0490(13) Uani 1 1 d . . .
H95A H 0.3430 0.2321 0.5898 0.073 Uiso 1 1 calc R . .
H95B H 0.3650 0.1793 0.6311 0.073 Uiso 1 1 calc R . .
H95C H 0.3667 0.2682 0.6369 0.073 Uiso 1 1 calc R . .
C4T4 C 0.1517(3) 0.8160(3) 0.79081(17) 0.0542(15) Uani 1 1 d . . .
H96A H 0.1606 0.8643 0.7764 0.081 Uiso 1 1 calc R . .
H96B H 0.1195 0.7898 0.7732 0.081 Uiso 1 1 calc R . .
H96C H 0.1897 0.7856 0.7915 0.081 Uiso 1 1 calc R . .
C4T1 C -0.0260(2) 0.6035(3) 0.97442(18) 0.0506(14) Uani 1 1 d . . .
H97A H -0.0270 0.5612 0.9530 0.076 Uiso 1 1 calc R . .
H97B H -0.0648 0.6049 0.9918 0.076 Uiso 1 1 calc R . .
H97C H 0.0092 0.5975 0.9956 0.076 Uiso 1 1 calc R . .
C3T1 C 0.0861(2) 0.1726(3) 0.74040(17) 0.0446(12) Uani 1 1 d . . .
H98A H 0.0859 0.1336 0.7169 0.067 Uiso 1 1 calc R . .
H98B H 0.1269 0.1741 0.7554 0.067 Uiso 1 1 calc R . .
H98C H 0.0776 0.2212 0.7261 0.067 Uiso 1 1 calc R . .
C6T2 C 0.3634(3) 0.5086(3) 1.10178(16) 0.0498(13) Uani 1 1 d . . .
H99A H 0.3832 0.4821 1.1274 0.075 Uiso 1 1 calc R . .
H99B H 0.3288 0.4787 1.0898 0.075 Uiso 1 1 calc R . .
H99C H 0.3478 0.5570 1.1125 0.075 Uiso 1 1 calc R . .
C1T4 C 0.2405(3) 0.1574(3) 0.62020(19) 0.0579(15) Uani 1 1 d . . .
H10A H 0.2397 0.1627 0.5868 0.087 Uiso 1 1 calc R . .
H10B H 0.1978 0.1567 0.6318 0.087 Uiso 1 1 calc R . .
H10C H 0.2614 0.1105 0.6284 0.087 Uiso 1 1 calc R . .
C1T2 C 0.2790(3) 0.0033(3) 0.7989(2) 0.0580(15) Uani 1 1 d . . .
H10D H 0.2966 -0.0431 0.8112 0.087 Uiso 1 1 calc R . .
H10E H 0.2501 -0.0085 0.7738 0.087 Uiso 1 1 calc R . .
H10F H 0.2568 0.0299 0.8231 0.087 Uiso 1 1 calc R . .
C6T5 C 0.2151(2) 0.7506(3) 1.00474(19) 0.0555(15) Uani 1 1 d . . .
H10G H 0.1962 0.7991 1.0117 0.083 Uiso 1 1 calc R . .
H10H H 0.1985 0.7126 1.0255 0.083 Uiso 1 1 calc R . .
H10I H 0.2055 0.7368 0.9730 0.083 Uiso 1 1 calc R . .
C1T1 C 0.3803(2) 0.0723(3) 0.8196(2) 0.0557(15) Uani 1 1 d . . .
H10G H 0.3980 0.0257 0.8316 0.084 Uiso 1 1 calc R . .
H10H H 0.3588 0.0988 0.8443 0.084 Uiso 1 1 calc R . .
H10I H 0.4138 0.1039 0.8076 0.084 Uiso 1 1 calc R . .
C2T2 C 0.4527(3) 0.4684(3) 0.6809(2) 0.0731(19) Uani 1 1 d . . .
H10J H 0.4370 0.4316 0.7029 0.110 Uiso 1 1 calc R . .
H10K H 0.4882 0.4949 0.6944 0.110 Uiso 1 1 calc R . .
H10L H 0.4659 0.4427 0.6529 0.110 Uiso 1 1 calc R . .
C1T3 C 0.3687(3) 0.0095(3) 0.7420(2) 0.0663(18) Uani 1 1 d . . .
H10J H 0.3862 -0.0364 0.7552 0.100 Uiso 1 1 calc R . .
H10K H 0.4024 0.0405 0.7298 0.100 Uiso 1 1 calc R . .
H10L H 0.3398 -0.0035 0.7172 0.100 Uiso 1 1 calc R . .
C4T3 C -0.0170(3) 0.7425(3) 0.9829(2) 0.0624(16) Uani 1 1 d . . .
H10M H -0.0553 0.7417 1.0010 0.094 Uiso 1 1 calc R . .
H10N H -0.0137 0.7904 0.9668 0.094 Uiso 1 1 calc R . .
H10O H 0.0190 0.7363 1.0032 0.094 Uiso 1 1 calc R . .
C6T6 C 0.3011(3) 0.7799(3) 1.06194(19) 0.0685(19) Uani 1 1 d . . .
H10P H 0.2815 0.8283 1.0680 0.103 Uiso 1 1 calc R . .
H10Q H 0.3462 0.7841 1.0667 0.103 Uiso 1 1 calc R . .
H10R H 0.2842 0.7423 1.0829 0.103 Uiso 1 1 calc R . .
C2T1 C 0.3456(3) 0.4804(6) 0.6489(2) 0.127(4) Uani 1 1 d . . .
H10S H 0.3298 0.4455 0.6719 0.191 Uiso 1 1 calc R . .
H10T H 0.3598 0.4524 0.6220 0.191 Uiso 1 1 calc R . .
H10U H 0.3123 0.5148 0.6397 0.191 Uiso 1 1 calc R . .
C2T3 C 0.4254(4) 0.5804(4) 0.6336(2) 0.104(3) Uani 1 1 d . . .
H11A H 0.4369 0.5532 0.6057 0.156 Uiso 1 1 calc R . .
H11B H 0.4621 0.6059 0.6460 0.156 Uiso 1 1 calc R . .
H11C H 0.3932 0.6173 0.6262 0.156 Uiso 1 1 calc R . .
C4T2 C -0.0751(2) 0.6864(4) 0.9147(2) 0.0752(19) Uani 1 1 d . . .
H12A H -0.0756 0.6453 0.8926 0.113 Uiso 1 1 calc R . .
H12B H -0.0719 0.7341 0.8984 0.113 Uiso 1 1 calc R . .
H12C H -0.1135 0.6856 0.9327 0.113 Uiso 1 1 calc R . .
C4T5 C 0.0707(4) 0.8804(5) 0.8377(4) 0.190(7) Uani 1 1 d . . .
H12D H 0.0543 0.8886 0.8686 0.285 Uiso 1 1 calc R . .
H12E H 0.0386 0.8567 0.8187 0.285 Uiso 1 1 calc R . .
H12F H 0.0825 0.9284 0.8242 0.285 Uiso 1 1 calc R . .
N2S1 N 0.3844(5) 0.8000(5) 0.6638(3) 0.138(3) Uani 1 1 d . . .
C3S2 C 0.1390(6) 0.4712(6) 0.6502(3) 0.136(4) Uani 1 1 d . . .
C3S1 C 0.1536(5) 0.5522(9) 0.6520(4) 0.141(5) Uani 1 1 d . . .
N3S1 N 0.1610(9) 0.6172(7) 0.6513(7) 0.298(11) Uani 1 1 d . . .
C2S1 C 0.3384(5) 0.7795(4) 0.6826(3) 0.097(3) Uani 1 1 d . . .
C3T4 C -0.1365(3) 0.3278(4) 0.8573(3) 0.110(3) Uani 1 1 d . . .
H23A H -0.1374 0.3041 0.8270 0.165 Uiso 1 1 calc R . .
H23B H -0.1727 0.3606 0.8606 0.165 Uiso 1 1 calc R . .
H23C H -0.1376 0.2891 0.8811 0.165 Uiso 1 1 calc R . .
C3T6 C -0.0780(3) 0.4149(6) 0.9073(3) 0.143(5) Uani 1 1 d . . .
H23D H -0.0404 0.4455 0.9104 0.214 Uiso 1 1 calc R . .
H23E H -0.0796 0.3787 0.9325 0.214 Uiso 1 1 calc R . .
H23F H -0.1148 0.4472 0.9085 0.214 Uiso 1 1 calc R . .
C3T5 C -0.0769(4) 0.4311(5) 0.8224(3) 0.135(4) Uani 1 1 d . . .
H23G H -0.0402 0.4634 0.8248 0.202 Uiso 1 1 calc R . .
H23H H -0.1146 0.4618 0.8240 0.202 Uiso 1 1 calc R . .
H23I H -0.0760 0.4043 0.7931 0.202 Uiso 1 1 calc R . .
C2S2 C 0.2826(4) 0.7497(5) 0.7056(3) 0.110(3) Uani 1 1 d . . .
C1S1 C 0.0011(6) 1.0347(8) 0.9327(4) 0.161(4) Uiso 1 1 d . . .
C1S2 C 0.0302(3) 1.1153(3) 0.92226(19) 0.0668(18) Uani 1 1 d . . .
N1S1 N -0.0058(4) 0.9698(4) 0.9420(3) 0.141(3) Uani 1 1 d . . .
C5DT C 0.4575(4) 0.1246(5) 1.0489(3) 0.040(2) Uiso 0.595(8) 1 d P A 1
H3T1 H 0.4326 0.1486 1.0728 0.060 Uiso 0.595(8) 1 calc PR A 1
H3T2 H 0.5009 0.1212 1.0590 0.060 Uiso 0.595(8) 1 calc PR A 1
H3T3 H 0.4413 0.0743 1.0430 0.060 Uiso 0.595(8) 1 calc PR A 1
C3DT C 0.4921(4) 0.1363(5) 0.9662(3) 0.045(2) Uiso 0.595(8) 1 d P A 1
H20A H 0.5352 0.1309 0.9769 0.067 Uiso 0.595(8) 1 calc PR A 1
H20B H 0.4912 0.1675 0.9386 0.067 Uiso 0.595(8) 1 calc PR A 1
H20C H 0.4750 0.0869 0.9590 0.067 Uiso 0.595(8) 1 calc PR A 1
C7DT C 0.4804(4) 0.2515(4) 1.0168(3) 0.038(2) Uiso 0.595(8) 1 d P A 1
H2T1 H 0.4545 0.2737 1.0408 0.057 Uiso 0.595(8) 1 calc PR A 1
H2T2 H 0.4803 0.2841 0.9898 0.057 Uiso 0.595(8) 1 calc PR A 1
H2T3 H 0.5231 0.2458 1.0282 0.057 Uiso 0.595(8) 1 calc PR A 1
CQ2 C 0.4997(7) 0.2299(7) 0.9806(5) 0.053(4) Uiso 0.405(8) 1 d P A 2
HQ2A H 0.4979 0.2246 0.9471 0.080 Uiso 0.405(8) 1 calc PR A 2
HQ2B H 0.5421 0.2200 0.9913 0.080 Uiso 0.405(8) 1 calc PR A 2
HQ2C H 0.4877 0.2809 0.9891 0.080 Uiso 0.405(8) 1 calc PR A 2
C6DT C 0.4569(7) 0.1816(9) 1.0541(4) 0.054(4) Uiso 0.405(8) 1 d P A 2
HQ3A H 0.5003 0.1768 1.0643 0.082 Uiso 0.405(8) 1 calc PR A 2
HQ3B H 0.4316 0.1429 1.0688 0.082 Uiso 0.405(8) 1 calc PR A 2
HQ3C H 0.4411 0.2310 1.0626 0.082 Uiso 0.405(8) 1 calc PR A 2
C4DT C 0.4791(6) 0.0922(7) 0.9877(5) 0.048(4) Uiso 0.405(8) 1 d P A 2
HQ4A H 0.4769 0.0882 0.9542 0.071 Uiso 0.405(8) 1 calc PR A 2
HQ4B H 0.4537 0.0529 1.0016 0.071 Uiso 0.405(8) 1 calc PR A 2
HQ4C H 0.5225 0.0866 0.9977 0.071 Uiso 0.405(8) 1 calc PR A 2

loop_
_atom_site_aniso_label
_atom_site_aniso_U_11
_atom_site_aniso_U_22
_atom_site_aniso_U_33
_atom_site_aniso_U_23
_atom_site_aniso_U_13
_atom_site_aniso_U_12
Co1 0.0169(4) 0.0168(3) 0.0159(3) -0.0003(2) -0.0024(2) -0.0005(2)
Co2 0.0217(4) 0.0162(4) 0.0251(4) 0.0027(3) -0.0079(3) -0.0001(3)
O13 0.0225(15) 0.0213(15) 0.0190(15) -0.0026(11) -0.0049(12) 0.0027(11)
O22 0.0232(17) 0.0173(15) 0.0390(18) 0.0015(12) -0.0130(13) -0.0003(12)
O21 0.0267(16) 0.0190(15) 0.0310(18) 0.0020(12) -0.0073(12) -0.0001(11)
O11 0.0233(16) 0.0201(14) 0.0192(15) -0.0037(11) -0.0006(11) -0.0009(11)
O12 0.0180(16) 0.0219(15) 0.0225(15) 0.0022(11) -0.0027(12) 0.0007(11)
N12 0.0214(19) 0.0190(18) 0.0163(18) 0.0009(13) -0.0057(13) 0.0005(14)
N23 0.0221(19) 0.0148(17) 0.0243(19) 0.0045(14) -0.0061(14) 0.0018(13)
N21 0.0228(19) 0.0138(17) 0.028(2) -0.0002(14) -0.0088(14) 0.0023(13)
N13 0.0163(18) 0.0198(17) 0.0164(18) -0.0032(13) -0.0027(13) -0.0022(13)
N11 0.0170(18) 0.0160(17) 0.0181(18) 0.0014(13) -0.0038(13) 0.0008(13)
N22 0.022(2) 0.0222(18) 0.0204(18) 0.0046(14) -0.0066(14) -0.0057(14)
O23 0.0253(17) 0.0208(15) 0.0322(17) 0.0033(12) -0.0081(13) -0.0010(11)
C331 0.013(2) 0.021(2) 0.018(2) -0.0015(16) 0.0010(16) -0.0028(15)
C125 0.018(2) 0.018(2) 0.014(2) -0.0001(15) -0.0040(16) 0.0000(16)
C126 0.017(2) 0.022(2) 0.015(2) -0.0009(15) -0.0056(16) 0.0033(16)
C225 0.013(2) 0.022(2) 0.018(2) 0.0028(16) 0.0004(16) 0.0015(15)
C336 0.017(2) 0.017(2) 0.021(2) -0.0020(16) -0.0005(17) -0.0013(16)
C224 0.017(2) 0.027(2) 0.019(2) -0.0017(17) 0.0007(16) -0.0004(16)
C332 0.018(2) 0.022(2) 0.021(2) -0.0026(17) -0.0018(17) -0.0020(16)
C121 0.025(2) 0.018(2) 0.014(2) -0.0009(15) -0.0049(16) 0.0012(16)
C325 0.016(2) 0.019(2) 0.016(2) -0.0026(16) -0.0089(16) 0.0020(15)
C326 0.015(2) 0.025(2) 0.016(2) 0.0033(16) -0.0024(16) 0.0017(16)
C226 0.012(2) 0.027(2) 0.016(2) 0.0015(16) -0.0023(15) 0.0014(16)
C123 0.019(2) 0.024(2) 0.023(2) 0.0026(17) -0.0087(17) 0.0038(16)
C322 0.022(2) 0.019(2) 0.025(2) -0.0020(17) -0.0065(17) 0.0037(16)
C124 0.024(2) 0.015(2) 0.019(2) 0.0011(15) -0.0039(17) 0.0023(16)
C223 0.017(2) 0.034(3) 0.016(2) 0.0028(17) -0.0010(16) -0.0017(17)
C135 0.019(2) 0.023(2) 0.024(2) 0.0061(17) -0.0011(17) -0.0015(16)
C333 0.017(2) 0.031(2) 0.021(2) 0.0011(17) -0.0017(16) -0.0016(17)
C122 0.024(2) 0.022(2) 0.021(2) -0.0014(16) -0.0085(17) -0.0016(17)
C221 0.013(2) 0.022(2) 0.017(2) 0.0026(16) -0.0020(16) -0.0026(15)
C2DT 0.026(3) 0.036(3) 0.026(2) 0.0079(19) -0.0078(18) 0.0058(19)
C131 0.014(2) 0.019(2) 0.017(2) 0.0029(15) -0.0043(16) 0.0013(15)
C324 0.015(2) 0.023(2) 0.021(2) 0.0027(16) -0.0050(16) 0.0013(16)
C231 0.017(2) 0.019(2) 0.020(2) -0.0018(16) -0.0023(16) 0.0002(16)
C236 0.019(2) 0.022(2) 0.017(2) -0.0028(16) -0.0063(17) -0.0002(16)
C313 0.033(3) 0.014(2) 0.020(2) -0.0011(16) 0.0015(18) 0.0029(16)
C216 0.022(2) 0.018(2) 0.028(2) 0.0072(17) -0.0052(18) -0.0045(16)
C321 0.018(2) 0.022(2) 0.017(2) 0.0021(16) -0.0085(16) 0.0008(16)
C136 0.022(2) 0.018(2) 0.017(2) 0.0037(16) -0.0073(17) 0.0037(16)
C132 0.020(2) 0.026(2) 0.017(2) 0.0013(16) -0.0052(17) -0.0021(16)
C315 0.029(3) 0.025(2) 0.024(2) 0.0004(17) -0.0030(18) 0.0057(18)
C323 0.018(2) 0.029(2) 0.019(2) -0.0013(17) -0.0032(16) 0.0047(17)
C314 0.031(3) 0.022(2) 0.022(2) 0.0032(17) -0.0057(18) 0.0069(18)
C235 0.026(3) 0.025(2) 0.042(3) 0.0059(19) -0.002(2) 0.0032(18)
C222 0.014(2) 0.023(2) 0.026(2) 0.0084(17) -0.0001(17) -0.0013(16)
C111 0.020(2) 0.018(2) 0.031(3) 0.0035(17) -0.0066(18) -0.0031(16)
C115 0.027(2) 0.020(2) 0.025(2) 0.0006(17) -0.0095(18) 0.0017(17)
C134 0.020(2) 0.037(3) 0.024(2) 0.0025(18) 0.0029(18) -0.0016(18)
C214 0.021(2) 0.035(3) 0.031(3) 0.0029(19) -0.0081(19) -0.0044(18)
C311 0.024(2) 0.020(2) 0.021(2) 0.0004(17) -0.0015(17) 0.0049(17)
C116 0.020(2) 0.017(2) 0.029(3) -0.0027(17) -0.0085(17) 0.0013(16)
C215 0.026(3) 0.025(2) 0.028(2) 0.0007(17) -0.0015(18) -0.0033(18)
C335 0.026(3) 0.030(2) 0.026(3) -0.0075(18) -0.0034(18) 0.0001(18)
C233 0.022(2) 0.030(2) 0.034(3) -0.0001(19) -0.0005(19) 0.0029(18)
C114 0.023(2) 0.025(2) 0.031(3) -0.0019(18) -0.0071(18) 0.0000(17)
C133 0.024(2) 0.033(2) 0.018(2) 0.0011(17) -0.0023(18) 0.0058(18)
C232 0.024(2) 0.024(2) 0.027(2) -0.0017(17) -0.0023(18) 0.0014(17)
C112 0.023(2) 0.021(2) 0.037(3) 0.0020(18) 0.0006(19) 0.0017(17)
CT31 0.032(3) 0.020(2) 0.041(3) -0.0021(19) -0.013(2) -0.0044(18)
C316 0.024(2) 0.021(2) 0.027(2) 0.0025(17) -0.0062(18) -0.0005(17)
C334 0.026(2) 0.032(2) 0.020(2) -0.0079(18) -0.0034(18) 0.0008(18)
CT61 0.037(3) 0.036(3) 0.017(2) 0.0035(18) -0.0027(19) 0.0040(19)
C213 0.026(3) 0.029(2) 0.037(3) -0.0013(19) -0.0153(19) -0.0079(19)
C212 0.029(3) 0.018(2) 0.036(3) 0.0043(18) -0.0078(19) -0.0050(18)
CT22 0.026(3) 0.037(3) 0.032(3) -0.0035(19) 0.0022(19) -0.0099(19)
C113 0.029(3) 0.023(2) 0.040(3) -0.0039(19) 0.004(2) 0.0037(18)
C211 0.023(2) 0.018(2) 0.029(2) 0.0067(17) -0.0067(18) -0.0051(17)
C6T1 0.056(3) 0.038(3) 0.027(3) 0.007(2) -0.013(2) 0.006(2)
C5T1 0.036(3) 0.037(3) 0.032(3) 0.001(2) -0.002(2) -0.008(2)
C4T6 0.207(9) 0.041(4) 0.045(4) -0.006(3) 0.013(4) -0.068(5)
C234 0.029(3) 0.030(3) 0.052(3) 0.002(2) 0.000(2) 0.0117(19)
C5T3 0.057(3) 0.027(3) 0.031(3) 0.0057(19) -0.007(2) -0.007(2)
CT32 0.021(3) 0.042(3) 0.052(3) -0.010(2) -0.011(2) 0.0047(19)
C312 0.021(2) 0.022(2) 0.021(2) -0.0031(16) -0.0033(18) 0.0037(16)
CT12 0.042(3) 0.039(3) 0.026(3) -0.006(2) -0.008(2) 0.011(2)
C5T2 0.060(3) 0.024(2) 0.028(3) 0.0010(18) -0.012(2) -0.011(2)
C2T6 0.044(3) 0.031(3) 0.058(3) -0.005(2) 0.004(2) -0.012(2)
CT11 0.042(3) 0.027(3) 0.052(3) 0.013(2) 0.013(2) 0.016(2)
CT21 0.029(3) 0.053(3) 0.020(2) -0.007(2) 0.0019(19) 0.001(2)
CT62 0.044(3) 0.041(3) 0.032(3) -0.017(2) -0.013(2) 0.018(2)
CT41 0.022(3) 0.044(3) 0.049(3) -0.001(2) 0.008(2) 0.008(2)
C6T4 0.062(4) 0.026(3) 0.063(4) -0.013(2) -0.026(3) 0.007(2)
C3T2 0.061(4) 0.026(3) 0.060(4) -0.007(2) -0.022(3) -0.006(2)
CT51 0.037(3) 0.021(2) 0.023(2) 0.0002(17) -0.0016(19) -0.0050(18)
C6T3 0.043(3) 0.050(3) 0.035(3) -0.002(2) -0.021(2) 0.004(2)
C3T3 0.040(3) 0.038(3) 0.064(4) -0.018(2) -0.024(3) 0.000(2)
CT42 0.052(3) 0.025(3) 0.067(4) 0.014(2) 0.017(3) 0.012(2)
C2T5 0.029(3) 0.057(3) 0.045(3) -0.004(2) -0.012(2) -0.015(2)
C2T4 0.031(3) 0.058(3) 0.058(4) -0.009(3) 0.007(2) -0.023(2)
C1T6 0.071(4) 0.054(3) 0.026(3) -0.004(2) -0.016(2) 0.022(3)
C1T5 0.050(3) 0.062(3) 0.034(3) 0.004(2) -0.002(2) 0.010(3)
C4T4 0.073(4) 0.045(3) 0.044(3) 0.021(2) -0.020(3) -0.012(3)
C4T1 0.040(3) 0.052(3) 0.060(4) 0.004(3) 0.018(3) 0.000(2)
C3T1 0.047(3) 0.041(3) 0.046(3) -0.012(2) -0.011(2) -0.007(2)
C6T2 0.059(4) 0.063(3) 0.028(3) 0.010(2) 0.004(2) -0.001(3)
C1T4 0.061(4) 0.060(4) 0.053(4) -0.027(3) -0.021(3) 0.015(3)
C1T2 0.074(4) 0.021(3) 0.079(4) 0.005(2) 0.019(3) 0.002(2)
C6T5 0.043(3) 0.074(4) 0.050(3) -0.023(3) -0.002(3) 0.031(3)
C1T1 0.038(3) 0.058(4) 0.071(4) 0.029(3) -0.001(3) 0.022(3)
C2T2 0.090(5) 0.071(4) 0.059(4) -0.031(3) 0.000(3) 0.027(3)
C1T3 0.093(5) 0.041(3) 0.066(4) 0.016(3) 0.028(3) 0.043(3)
C4T3 0.058(4) 0.056(4) 0.073(4) -0.012(3) 0.026(3) 0.007(3)
C6T6 0.089(5) 0.067(4) 0.049(4) -0.038(3) -0.031(3) 0.043(3)
C2T1 0.043(4) 0.268(11) 0.070(5) -0.124(6) 0.011(3) -0.039(5)
C2T3 0.198(9) 0.081(5) 0.034(4) 0.005(3) 0.050(5) 0.013(5)
C4T2 0.022(3) 0.130(6) 0.074(4) 0.019(4) 0.007(3) 0.011(3)
C4T5 0.137(8) 0.099(6) 0.336(15) 0.158(9) 0.145(9) 0.090(6)
N2S1 0.192(9) 0.132(7) 0.088(6) 0.048(5) -0.003(6) -0.025(6)
C3S2 0.216(12) 0.104(7) 0.087(6) 0.013(5) 0.049(7) 0.063(7)
C3S1 0.137(9) 0.176(12) 0.110(7) 0.027(8) 0.046(6) 0.081(9)
N3S1 0.36(2) 0.131(10) 0.41(2) 0.036(12) 0.187(18) 0.052(12)
C2S1 0.168(10) 0.068(5) 0.054(5) 0.020(4) -0.034(5) -0.002(5)
C3T4 0.029(4) 0.099(6) 0.202(9) -0.062(6) 0.011(4) -0.005(3)
C3T6 0.070(5) 0.219(10) 0.139(7) -0.140(7) -0.063(5) 0.089(6)
C3T5 0.110(7) 0.124(7) 0.171(9) 0.065(6) 0.029(6) 0.088(6)
C2S2 0.082(6) 0.144(8) 0.104(6) 0.053(6) 0.001(5) 0.031(5)
C1S2 0.104(5) 0.056(4) 0.041(3) -0.015(3) -0.013(3) -0.023(3)
N1S1 0.160(7) 0.063(4) 0.200(8) 0.006(4) 0.126(6) -0.006(4)

loop_
_atom_type_symbol
_atom_type_description
_atom_type_scat_dispersion_real
_atom_type_scat_dispersion_imag
_atom_type_scat_source
C C 0.0181 0.0091 'International Tables Vol C Tables 4.2.6.8 and 6.1.1.4'
H H 0.0000 0.0000 'International Tables Vol C Tables 4.2.6.8 and 6.1.1.4'
N N 0.0311 0.0180 'International Tables Vol C Tables 4.2.6.8 and 6.1.1.4'
O O 0.0492 0.0322 'International Tables Vol C Tables 4.2.6.8 and 6.1.1.4'
Co Co -2.3653 3.6143 'International Tables Vol C Tables 4.2.6.8 and 6.1.1.4'

loop_
_geom_angle_atom_site_label_1
_geom_angle_atom_site_label_2
_geom_angle_atom_site_label_3
_geom_angle
_geom_angle_site_symmetry_1
_geom_angle_site_symmetry_3
_geom_angle_publ_flag
O13 Co1 O11 89.33(11) . . ?
O13 Co1 O12 86.87(11) . . ?
O11 Co1 O12 90.73(11) . . ?
O13 Co1 N11 173.01(12) . . ?
O11 Co1 N11 83.85(12) . . ?
O12 Co1 N11 91.64(12) . . ?
O13 Co1 N12 87.96(12) . . ?
O11 Co1 N12 173.81(12) . . ?
O12 Co1 N12 83.56(12) . . ?
N11 Co1 N12 98.67(13) . . ?
O13 Co1 N13 84.24(12) . . ?
O11 Co1 N13 89.34(12) . . ?
O12 Co1 N13 171.11(12) . . ?
N11 Co1 N13 97.21(12) . . ?
N12 Co1 N13 95.92(12) . . ?
O21 Co2 O23 88.74(11) . . ?
O21 Co2 O22 88.00(12) . . ?
O23 Co2 O22 91.71(11) . . ?
O21 Co2 N22 171.72(13) . . ?
O23 Co2 N22 91.00(12) . . ?
O22 Co2 N22 83.73(12) . . ?
O21 Co2 N23 87.90(12) . . ?
O23 Co2 N23 83.33(12) . . ?
O22 Co2 N23 173.63(12) . . ?
N22 Co2 N23 100.30(13) . . ?
O21 Co2 N21 83.94(12) . . ?
O23 Co2 N21 172.52(12) . . ?
O22 Co2 N21 86.52(12) . . ?
N22 Co2 N21 96.02(13) . . ?
N23 Co2 N21 97.89(13) . . ?
C336 O13 Co1 113.3(2) . . ?
C211 O22 Co2 112.2(2) . . ?
C111 O21 Co2 112.7(2) . . ?
C136 O11 Co1 113.4(2) . . ?
C236 O12 Co1 111.8(2) . . ?
C231 N12 C225 119.1(3) . . ?
C231 N12 Co1 111.7(2) . . ?
C225 N12 Co1 128.6(2) . . ?
C311 N23 C321 120.3(3) . . ?
C311 N23 Co2 111.2(2) . . ?
C321 N23 Co2 127.6(2) . . ?
C116 N21 C121 120.3(3) . . ?
C116 N21 Co2 111.4(2) . . ?
C121 N21 Co2 128.1(2) . . ?
C331 N13 C325 121.2(3) . . ?
C331 N13 Co1 111.5(2) . . ?
C325 N13 Co1 126.3(2) . . ?
C131 N11 C125 119.9(3) . . ?
C131 N11 Co1 112.5(2) . . ?
C125 N11 Co1 127.0(2) . . ?
C216 N22 C221 121.3(3) . . ?
C216 N22 Co2 112.3(3) . . ?
C221 N22 Co2 125.0(2) . . ?
C312 O23 Co2 112.7(2) . . ?
N13 C331 C332 126.6(3) . . ?
N13 C331 C336 113.4(3) . . ?
C332 C331 C336 120.1(3) . . ?
C124 C125 C126 119.8(3) . . ?
C124 C125 N11 120.8(3) . . ?
C126 C125 N11 119.2(3) . . ?
C121 C126 C125 121.0(3) . . ?
C226 C225 C224 119.5(3) . . ?
C226 C225 N12 118.1(3) . . ?
C224 C225 N12 122.3(3) . . ?
O13 C336 C335 122.5(3) . . ?
O13 C336 C331 116.8(3) . . ?
C335 C336 C331 120.7(3) . . ?
C223 C224 C225 119.5(4) . . ?
C333 C332 C331 119.4(4) . . ?
C126 C121 C122 119.5(3) . . ?
C126 C121 N21 117.9(3) . . ?
C122 C121 N21 122.5(3) . . ?
C324 C325 C326 119.2(3) . . ?
C324 C325 N13 121.5(3) . . ?
C326 C325 N13 119.1(3) . . ?
C321 C326 C325 120.4(3) . . ?
C225 C226 C221 120.6(4) . . ?
C122 C123 C124 121.2(4) . . ?
C321 C322 C323 119.3(3) . . ?
C125 C124 C123 119.3(3) . . ?
C222 C223 C224 121.1(4) . . ?
C134 C135 C136 117.0(4) . . ?
C134 C135 CT22 123.7(4) . . ?
C136 C135 CT22 119.3(3) . . ?
C332 C333 C334 119.2(4) . . ?
C332 C333 CT61 122.8(4) . . ?
C334 C333 CT61 117.9(3) . . ?
C123 C122 C121 119.1(3) . . ?
C222 C221 C226 119.9(3) . . ?
C222 C221 N22 121.2(3) . . ?
C226 C221 N22 118.6(3) . . ?
C6DT C2DT C3DT 137.2(7) . . ?
C6DT C2DT C315 112.6(6) . . ?
C3DT C2DT C315 107.1(5) . . ?
C6DT C2DT CQ2 108.7(8) . . ?
C3DT C2DT CQ2 68.3(6) . . ?
C315 C2DT CQ2 112.7(6) . . ?
C6DT C2DT C7DT 68.8(7) . . ?
C3DT C2DT C7DT 111.3(5) . . ?
C315 C2DT C7DT 110.9(4) . . ?
CQ2 C2DT C7DT 44.8(6) . . ?
C6DT C2DT C5DT 39.0(6) . . ?
C3DT C2DT C5DT 110.0(5) . . ?
C315 C2DT C5DT 112.7(4) . . ?
CQ2 C2DT C5DT 132.5(7) . . ?
C7DT C2DT C5DT 104.9(5) . . ?
C6DT C2DT C4DT 111.3(8) . . ?
C3DT C2DT C4DT 39.1(5) . . ?
C315 C2DT C4DT 106.9(6) . . ?
CQ2 C2DT C4DT 104.3(7) . . ?
C7DT C2DT C4DT 138.5(6) . . ?
C5DT C2DT C4DT 74.7(6) . . ?
N11 C131 C132 126.0(3) . . ?
N11 C131 C136 113.2(3) . . ?
C132 C131 C136 120.8(3) . . ?
C325 C324 C323 119.8(4) . . ?
N12 C231 C232 125.6(3) . . ?
N12 C231 C236 113.0(3) . . ?
C232 C231 C236 121.4(3) . . ?
O12 C236 C235 123.7(3) . . ?
O12 C236 C231 117.1(3) . . ?
C235 C236 C231 119.1(3) . . ?
C314 C313 C312 116.5(4) . . ?
C314 C313 CT51 123.9(3) . . ?
C312 C313 CT51 119.5(4) . . ?
N22 C216 C215 126.5(4) . . ?
N22 C216 C211 112.7(3) . . ?
C215 C216 C211 120.8(4) . . ?
C322 C321 C326 120.2(3) . . ?
C322 C321 N23 122.5(3) . . ?
C326 C321 N23 117.2(3) . . ?
O11 C136 C135 124.2(3) . . ?
O11 C136 C131 116.4(3) . . ?
C135 C136 C131 119.4(3) . . ?
C133 C132 C131 120.1(4) . . ?
C316 C315 C314 118.2(4) . . ?
C316 C315 C2DT 120.8(4) . . ?
C314 C315 C2DT 120.9(3) . . ?
C322 C323 C324 120.9(4) . . ?
C313 C314 C315 124.9(4) . . ?
C234 C235 C236 116.4(4) . . ?
C234 C235 CT42 123.2(4) . . ?
C236 C235 CT42 120.2(4) . . ?
C223 C222 C221 119.1(3) . . ?
O21 C111 C112 123.4(3) . . ?
O21 C111 C116 117.2(4) . . ?
C112 C111 C116 119.4(4) . . ?
C114 C115 C116 120.1(4) . . ?
C135 C134 C133 124.3(4) . . ?
C215 C214 C213 118.1(4) . . ?
C215 C214 CT32 121.7(4) . . ?
C213 C214 CT32 120.1(4) . . ?
N23 C311 C316 126.1(4) . . ?
N23 C311 C312 113.5(3) . . ?
C316 C311 C312 120.4(3) . . ?
N21 C116 C115 126.3(3) . . ?
N21 C116 C111 113.2(4) . . ?
C115 C116 C111 120.5(4) . . ?
C214 C215 C216 119.8(4) . . ?
C334 C335 C336 116.3(4) . . ?
C334 C335 CT62 123.9(4) . . ?
C336 C335 CT62 119.8(4) . . ?
C232 C233 C234 118.4(4) . . ?
C232 C233 CT41 121.7(4) . . ?
C234 C233 CT41 119.8(4) . . ?
C115 C114 C113 118.4(4) . . ?
C115 C114 CT12 123.2(4) . . ?
C113 C114 CT12 118.3(4) . . ?
C132 C133 C134 118.5(4) . . ?
C132 C133 CT21 121.8(4) . . ?
C134 C133 CT21 119.7(4) . . ?
C233 C232 C231 119.1(4) . . ?
C113 C112 C111 116.8(4) . . ?
C113 C112 CT11 123.9(4) . . ?
C111 C112 CT11 119.2(4) . . ?
C3T1 CT31 C3T2 109.6(4) . . ?
C3T1 CT31 C212 109.9(3) . . ?
C3T2 CT31 C212 110.5(4) . . ?
C3T1 CT31 C3T3 107.3(4) . . ?
C3T2 CT31 C3T3 107.6(4) . . ?
C212 CT31 C3T3 111.8(4) . . ?
C315 C316 C311 119.9(4) . . ?
C335 C334 C333 124.4(4) . . ?
C6T1 CT61 C6T3 108.7(4) . . ?
C6T1 CT61 C333 112.3(3) . . ?
C6T3 CT61 C333 110.1(3) . . ?
C6T1 CT61 C6T2 108.3(4) . . ?
C6T3 CT61 C6T2 109.2(4) . . ?
C333 CT61 C6T2 108.1(4) . . ?
C212 C213 C214 125.2(4) . . ?
C213 C212 C211 116.3(4) . . ?
C213 C212 CT31 123.7(4) . . ?
C211 C212 CT31 119.9(4) . . ?
C2T5 CT22 C135 109.4(3) . . ?
C2T5 CT22 C2T6 110.1(4) . . ?
C135 CT22 C2T6 109.6(4) . . ?
C2T5 CT22 C2T4 108.6(4) . . ?
C135 CT22 C2T4 111.6(3) . . ?
C2T6 CT22 C2T4 107.6(4) . . ?
C112 C113 C114 124.6(4) . . ?
O22 C211 C212 123.4(4) . . ?
O22 C211 C216 116.9(3) . . ?
C212 C211 C216 119.6(4) . . ?
C235 C234 C233 125.5(4) . . ?
C3T6 CT32 C3T4 109.2(6) . . ?
C3T6 CT32 C3T5 109.7(6) . . ?
C3T4 CT32 C3T5 106.4(6) . . ?
C3T6 CT32 C214 112.6(4) . . ?
C3T4 CT32 C214 111.8(4) . . ?
C3T5 CT32 C214 107.0(4) . . ?
O23 C312 C313 124.1(3) . . ?
O23 C312 C311 116.1(3) . . ?
C313 C312 C311 119.8(3) . . ?
C1T5 CT12 C1T6 109.2(4) . . ?
C1T5 CT12 C1T4 109.5(4) . . ?
C1T6 CT12 C1T4 107.5(4) . . ?
C1T5 CT12 C114 109.9(4) . . ?
C1T6 CT12 C114 111.9(4) . . ?
C1T4 CT12 C114 108.8(4) . . ?
C1T1 CT11 C1T2 110.2(4) . . ?
C1T1 CT11 C112 110.3(4) . . ?
C1T2 CT11 C112 108.8(4) . . ?
C1T1 CT11 C1T3 108.0(4) . . ?
C1T2 CT11 C1T3 108.4(4) . . ?
C112 CT11 C1T3 111.1(4) . . ?
C2T3 CT21 C2T1 110.2(6) . . ?
C2T3 CT21 C2T2 108.5(5) . . ?
C2T1 CT21 C2T2 107.2(5) . . ?
C2T3 CT21 C133 111.7(4) . . ?
C2T1 CT21 C133 111.4(4) . . ?
C2T2 CT21 C133 107.6(4) . . ?
C6T4 CT62 C335 109.6(4) . . ?
C6T4 CT62 C6T6 108.9(4) . . ?
C335 CT62 C6T6 111.0(4) . . ?
C6T4 CT62 C6T5 109.4(4) . . ?
C335 CT62 C6T5 109.9(4) . . ?
C6T6 CT62 C6T5 108.0(4) . . ?
C4T2 CT41 C4T1 108.6(4) . . ?
C4T2 CT41 C4T3 110.1(5) . . ?
C4T1 CT41 C4T3 107.2(4) . . ?
C4T2 CT41 C233 109.7(4) . . ?
C4T1 CT41 C233 112.3(4) . . ?
C4T3 CT41 C233 108.8(4) . . ?
C5T3 CT51 C313 111.9(3) . . ?
C5T3 CT51 C5T1 107.9(3) . . ?
C313 CT51 C5T1 109.8(3) . . ?
C5T3 CT51 C5T2 108.4(3) . . ?
C313 CT51 C5T2 109.3(3) . . ?
C5T1 CT51 C5T2 109.5(4) . . ?
C4T5 CT42 C4T4 107.5(6) . . ?
C4T5 CT42 C4T6 110.9(7) . . ?
C4T4 CT42 C4T6 108.2(5) . . ?
C4T5 CT42 C235 110.7(4) . . ?
C4T4 CT42 C235 112.9(4) . . ?
C4T6 CT42 C235 106.6(4) . . ?
N3S1 C3S1 C3S2 174.7(18) . . ?
N2S1 C2S1 C2S2 176.7(10) . . ?
N1S1 C1S1 C1S2 164.1(12) . . ?

loop_
_geom_bond_atom_site_label_1
_geom_bond_atom_site_label_2
_geom_bond_distance
_geom_bond_site_symmetry_2
_geom_bond_publ_flag
Co1 O13 1.878(2) . ?
Co1 O11 1.895(3) . ?
Co1 O12 1.904(3) . ?
Co1 N11 1.916(3) . ?
Co1 N12 1.933(3) . ?
Co1 N13 1.938(3) . ?
Co2 O21 1.893(3) . ?
Co2 O23 1.901(3) . ?
Co2 O22 1.903(3) . ?
Co2 N22 1.918(3) . ?
Co2 N23 1.933(3) . ?
Co2 N21 1.939(3) . ?
O13 C336 1.304(4) . ?
O22 C211 1.295(5) . ?
O21 C111 1.299(5) . ?
O11 C136 1.296(4) . ?
O12 C236 1.302(4) . ?
N12 C231 1.344(5) . ?
N12 C225 1.436(5) . ?
N23 C311 1.341(5) . ?
N23 C321 1.431(5) . ?
N21 C116 1.346(5) . ?
N21 C121 1.430(5) . ?
N13 C331 1.348(5) . ?
N13 C325 1.430(5) . ?
N11 C131 1.348(5) . ?
N11 C125 1.421(5) . ?
N22 C216 1.352(5) . ?
N22 C221 1.429(5) . ?
O23 C312 1.302(5) . ?
C331 C332 1.419(5) . ?
C331 C336 1.436(5) . ?
C125 C124 1.388(5) . ?
C125 C126 1.393(5) . ?
C126 C121 1.381(5) . ?
C225 C226 1.384(5) . ?
C225 C224 1.393(5) . ?
C336 C335 1.420(5) . ?
C224 C223 1.387(5) . ?
C332 C333 1.370(5) . ?
C121 C122 1.404(5) . ?
C325 C324 1.388(5) . ?
C325 C326 1.395(5) . ?
C326 C321 1.386(5) . ?
C226 C221 1.392(5) . ?
C123 C122 1.390(5) . ?
C123 C124 1.393(5) . ?
C322 C321 1.382(5) . ?
C322 C323 1.386(5) . ?
C223 C222 1.386(5) . ?
C135 C134 1.373(6) . ?
C135 C136 1.431(5) . ?
C135 CT22 1.534(6) . ?
C333 C334 1.424(6) . ?
C333 CT61 1.533(6) . ?
C221 C222 1.390(5) . ?
C2DT C6DT 1.463(14) . ?
C2DT C3DT 1.481(9) . ?
C2DT C315 1.537(6) . ?
C2DT CQ2 1.542(13) . ?
C2DT C7DT 1.543(9) . ?
C2DT C5DT 1.552(9) . ?
C2DT C4DT 1.572(13) . ?
C131 C132 1.407(5) . ?
C131 C136 1.438(5) . ?
C324 C323 1.388(5) . ?
C231 C232 1.414(6) . ?
C231 C236 1.436(5) . ?
C236 C235 1.427(6) . ?
C313 C314 1.374(6) . ?
C313 C312 1.422(5) . ?
C313 CT51 1.532(5) . ?
C216 C215 1.413(6) . ?
C216 C211 1.436(6) . ?
C132 C133 1.371(5) . ?
C315 C316 1.371(5) . ?
C315 C314 1.428(6) . ?
C235 C234 1.368(6) . ?
C235 CT42 1.530(6) . ?
C111 C112 1.427(6) . ?
C111 C116 1.437(5) . ?
C115 C114 1.367(6) . ?
C115 C116 1.408(6) . ?
C134 C133 1.431(6) . ?
C214 C215 1.374(6) . ?
C214 C213 1.430(6) . ?
C214 CT32 1.534(6) . ?
C311 C316 1.418(6) . ?
C311 C312 1.439(5) . ?
C335 C334 1.376(6) . ?
C335 CT62 1.536(6) . ?
C233 C232 1.371(6) . ?
C233 C234 1.419(6) . ?
C233 CT41 1.541(6) . ?
C114 C113 1.424(6) . ?
C114 CT12 1.534(6) . ?
C133 CT21 1.535(6) . ?
C112 C113 1.369(6) . ?
C112 CT11 1.538(6) . ?
CT31 C3T1 1.529(7) . ?
CT31 C3T2 1.530(6) . ?
CT31 C212 1.535(6) . ?
CT31 C3T3 1.539(6) . ?
CT61 C6T1 1.528(6) . ?
CT61 C6T3 1.529(6) . ?
CT61 C6T2 1.538(6) . ?
C213 C212 1.372(6) . ?
C212 C211 1.430(6) . ?
CT22 C2T5 1.531(6) . ?
CT22 C2T6 1.543(6) . ?
CT22 C2T4 1.544(6) . ?
C5T1 CT51 1.534(6) . ?
C4T6 CT42 1.526(9) . ?
C5T3 CT51 1.526(6) . ?
CT32 C3T6 1.471(8) . ?
CT32 C3T4 1.504(7) . ?
CT32 C3T5 1.519(9) . ?
CT12 C1T5 1.518(7) . ?
CT12 C1T6 1.529(6) . ?
CT12 C1T4 1.534(7) . ?
C5T2 CT51 1.539(6) . ?
CT11 C1T1 1.536(7) . ?
CT11 C1T2 1.538(7) . ?
CT11 C1T3 1.541(7) . ?
CT21 C2T3 1.499(7) . ?
CT21 C2T1 1.510(7) . ?
CT21 C2T2 1.523(7) . ?
CT62 C6T4 1.533(7) . ?
CT62 C6T6 1.538(6) . ?
CT62 C6T5 1.539(7) . ?
CT41 C4T2 1.517(7) . ?
CT41 C4T1 1.521(7) . ?
CT41 C4T3 1.530(7) . ?
CT42 C4T5 1.518(8) . ?
CT42 C4T4 1.519(7) . ?
N2S1 C2S1 1.166(12) . ?
C3S2 C3S1 1.453(17) . ?
C3S1 N3S1 1.149(15) . ?
C2S1 C2S2 1.447(12) . ?
C1S1 N1S1 1.179(13) . ?
C1S1 C1S2 1.567(14) . ?
